data_1559248
loop_
_publ_author_name
'Maiti, Avijit'
'Chandra, Shubhadeep'
'Sarkar, Biprajit'
'Jana, Anukul'

_publ_section_title
;
 Acyclic Diaminocarbene-Based Thiele, Chichibabin, and M\"uller
 Hydrocarbons
;
_journal_name_full 'Chemical Science'
_journal_paper_doi 10.1039/D0SC03622F
_journal_year 2020
_chemical_formula_moiety 'C24 H44 N4'
_chemical_formula_sum 'C24 H44 N4'
_chemical_formula_weight 388.63
_space_group_crystal_system monoclinic
_space_group_IT_number 14
_space_group_name_Hall '-P 2ybc'
_space_group_name_H-M_alt 'P 1 21/c 1'
_atom_sites_solution_hydrogens geom
_atom_sites_solution_primary dual
_audit_creation_date 2019-09-16
_audit_creation_method
;
Olex2 1.2
(compiled 2018.05.29 svn.r3508 for OlexSys, GUI svn.r5506)
;
_audit_update_record
;
2020-02-12 deposited with the CCDC.	2020-10-02 downloaded from the CCDC.
;
_cell_angle_alpha 90
_cell_angle_beta 92.827(11)
_cell_angle_gamma 90
_cell_formula_units_Z 2
_cell_length_a 10.8244(13)
_cell_length_b 9.4809(18)
_cell_length_c 11.8030(14)
_cell_measurement_reflns_used 2323
_cell_measurement_temperature 240.01(10)
_cell_measurement_theta_max 28.6390
_cell_measurement_theta_min 3.3260
_cell_volume 1209.8(3)
_computing_cell_refinement 'CrysAlisPro 1.171.39.29d (Rigaku OD, 2017)'
_computing_data_collection 'CrysAlisPro 1.171.39.29d (Rigaku OD, 2017)'
_computing_data_reduction 'CrysAlisPro 1.171.39.29d (Rigaku OD, 2017)'
_computing_molecular_graphics 'Olex2 (Dolomanov et al., 2009)'
_computing_publication_material 'Olex2 (Dolomanov et al., 2009)'
_computing_structure_refinement 'ShelXL (Sheldrick, 2015)'
_computing_structure_solution 'ShelXT (Sheldrick, 2015)'
_diffrn_ambient_environment N~2~
_diffrn_ambient_temperature 240.01(10)
_diffrn_detector 'CCD plate'
_diffrn_measured_fraction_theta_full 0.970
_diffrn_measured_fraction_theta_max 0.970
_diffrn_measurement_details
;
List of Runs (angles in degrees, time in seconds):

  # Type    Start    End  Width  t~exp~   \w     \q     \k     \f   Frames
#--------------------------------------------------------------------------
  1  \w      7.00  32.00   0.50  175.00    --    7.10  -3.00 149.00   50
  2  \w    -32.00  -7.00   0.50  175.00    --   -7.50   3.00 -32.00   50
  3  \w     51.00  77.00   0.50  175.00    --    7.10  77.00 150.00   52
  4  \w     50.00  95.00   0.50  175.00    --    7.10  77.00  30.00   90
  5  \w     50.00  93.00   0.50  175.00    --    7.10  77.00 -90.00   86
  6  \w     51.00  95.00   0.50  175.00    --    7.10  77.00   0.00   88
  7  \w    -96.00  22.00   0.50  175.00    --   -7.50 -57.00 -60.00  236
  8  \w    -23.00   3.00   0.50  175.00    --   -7.50 -82.00 -60.00   52
  9  \w    -52.00 -27.00   0.50  175.00    --   -7.50 -82.00 -60.00   50
;
_diffrn_measurement_device 'four-circle diffractometer'
_diffrn_measurement_device_type 'XtaLAB AFC12 (RINC): Kappa single'
_diffrn_measurement_method '\w scans'
_diffrn_orient_matrix_type 'CrysAlisPro convention (1999,Acta A55,543-557)'
_diffrn_orient_matrix_UB_11 -0.0316874000
_diffrn_orient_matrix_UB_12 -0.0017478000
_diffrn_orient_matrix_UB_13 -0.0540660000
_diffrn_orient_matrix_UB_21 0.0574120000
_diffrn_orient_matrix_UB_22 -0.0021378000
_diffrn_orient_matrix_UB_23 -0.0263365000
_diffrn_orient_matrix_UB_31 -0.0008962000
_diffrn_orient_matrix_UB_32 -0.0747897000
_diffrn_orient_matrix_UB_33 0.0020307000
_diffrn_radiation_monochromator graphite
_diffrn_radiation_probe x-ray
_diffrn_radiation_type MoK\a
_diffrn_radiation_wavelength 0.71073
_diffrn_reflns_av_unetI/netI 0.1273
_diffrn_reflns_Laue_measured_fraction_full 0.970
_diffrn_reflns_Laue_measured_fraction_max 0.970
_diffrn_reflns_limit_h_max 12
_diffrn_reflns_limit_h_min -12
_diffrn_reflns_limit_k_max 11
_diffrn_reflns_limit_k_min -11
_diffrn_reflns_limit_l_max 14
_diffrn_reflns_limit_l_min -12
_diffrn_reflns_number 2045
_diffrn_reflns_point_group_measured_fraction_full 0.970
_diffrn_reflns_point_group_measured_fraction_max 0.970
_diffrn_reflns_theta_full 25.026
_diffrn_reflns_theta_max 25.026
_diffrn_reflns_theta_min 2.757
_diffrn_source 'fine-focus sealed X-ray tube'
_diffrn_source_type 'Enhance (Mo) X-ray Source'
_exptl_absorpt_coefficient_mu 0.063
_exptl_absorpt_correction_T_max 1.00000
_exptl_absorpt_correction_T_min 0.32750
_exptl_absorpt_correction_type multi-scan
_exptl_absorpt_process_details
;
CrysAlisPro 1.171.39.29d (Rigaku Oxford Diffraction, 2017)
Empirical absorption correction using spherical harmonics,
 implemented in SCALE3 ABSPACK scaling algorithm.
;
_exptl_crystal_colour 'light yellow'
_exptl_crystal_colour_modifier light
_exptl_crystal_colour_primary yellow
_exptl_crystal_density_diffrn 1.067
_exptl_crystal_description block
_exptl_crystal_F_000 432
_exptl_crystal_size_max 0.14
_exptl_crystal_size_mid 0.13
_exptl_crystal_size_min 0.11
_refine_diff_density_max 0.341
_refine_diff_density_min -0.394
_refine_diff_density_rms 0.093
_refine_ls_extinction_method none
_refine_ls_goodness_of_fit_ref 1.002
_refine_ls_hydrogen_treatment constr
_refine_ls_matrix_type full
_refine_ls_number_parameters 134
_refine_ls_number_reflns 2045
_refine_ls_number_restraints 0
_refine_ls_restrained_S_all 1.002
_refine_ls_R_factor_all 0.1376
_refine_ls_R_factor_gt 0.1025
_refine_ls_shift/su_max 0.000
_refine_ls_shift/su_mean 0.000
_refine_ls_structure_factor_coef Fsqd
_refine_ls_weighting_details 'w=1/[\s^2^(Fo^2^)+(0.1865P)^2^] where P=(Fo^2^+2Fc^2^)/3'
_refine_ls_weighting_scheme calc
_refine_ls_wR_factor_gt 0.2537
_refine_ls_wR_factor_ref 0.2803
_reflns_Friedel_coverage 0.000
_reflns_number_gt 1358
_reflns_number_total 2045
_reflns_threshold_expression 'I > 2\s(I)'
_cod_data_source_file d0sc03622f2.cif
_cod_data_source_block aj0888
_cod_database_code 1559248
_shelx_shelxl_version_number 2017/1
_chemical_oxdiff_formula 'C H N '
_shelx_space_group_comment
;
The symmetry employed for this shelxl refinement is uniquely defined
by the following loop, which should always be used as a source of
symmetry information in preference to the above space-group names.
They are only intended as comments.
;
_shelx_estimated_absorpt_t_max 0.993
_shelx_estimated_absorpt_t_min 0.991
_reflns_odcompleteness_completeness 99.62
_reflns_odcompleteness_iscentric 1
_reflns_odcompleteness_theta 26.32
_olex2_refinement_description
;
1. Twinned data refinement
 Scales: 0.723(8)
 0.277(8)
2. Fixed Uiso
 At 1.2 times of:
  All C(H) groups
 At 1.5 times of:
  All C(H,H,H) groups
3.a Ternary CH refined with riding coordinates:
 C5(H5), C9(H9)
3.b Aromatic/amide H refined with riding coordinates:
 C4(H4), C3(H3)
3.c Idealised Me refined as rotating group:
 C8(H8A,H8B,H8C), C12(H12A,H12B,H12C), C7(H7A,H7B,H7C), C11(H11A,H11B,H11C),
 C10(H10A,H10B,H10C), C6(H6A,H6B,H6C)
;
_olex2_submission_special_instructions 'No special instructions were received'
_oxdiff_exptl_absorpt_empirical_details
;
Empirical correction (ABSPACK) includes:
- Absorption correction using spherical harmonics
- Frame scaling
;
_oxdiff_exptl_absorpt_empirical_full_max 3.099
_oxdiff_exptl_absorpt_empirical_full_min 0.276

loop_
_space_group_symop_operation_xyz
'x, y, z'
'-x, y+1/2, -z+1/2'
'-x, -y, -z'
'x, -y-1/2, z-1/2'

loop_
_atom_site_label
_atom_site_type_symbol
_atom_site_fract_x
_atom_site_fract_y
_atom_site_fract_z
_atom_site_U_iso_or_equiv
_atom_site_adp_type
_atom_site_occupancy
_atom_site_site_symmetry_order
_atom_site_calc_flag
_atom_site_refinement_flags_posn
_atom_site_refinement_flags_adp
_atom_site_refinement_flags_occupancy
_atom_site_disorder_assembly
_atom_site_disorder_group
N1 N 0.2103(2) 0.5782(3) 0.3197(2) 0.0322(8) Uani 1 1 d . . . . .
N2 N 0.3451(3) 0.4541(3) 0.2081(2) 0.0326(8) Uani 1 1 d . . . . .
C1 C 0.3243(3) 0.5127(3) 0.3140(2) 0.0293(8) Uani 1 1 d . . . . .
C5 C 0.1728(3) 0.6889(4) 0.2370(3) 0.0362(9) Uani 1 1 d . . . . .
H5 H 0.231036 0.683455 0.175039 0.043 Uiso 1 1 calc R . . . .
C9 C 0.2535(3) 0.3585(4) 0.1540(3) 0.0361(9) Uani 1 1 d . . . . .
H9 H 0.172830 0.379037 0.186367 0.043 Uiso 1 1 calc R . . . .
C4 C 0.5879(3) 0.3925(4) 0.5035(3) 0.0336(9) Uani 1 1 d . . . . .
H4 H 0.646865 0.319661 0.505551 0.040 Uiso 1 1 calc R . . . .
C2 C 0.4095(3) 0.5049(3) 0.4050(2) 0.0295(8) Uani 1 1 d . . . . .
C3 C 0.5037(3) 0.3985(4) 0.4160(2) 0.0323(9) Uani 1 1 d . . . . .
H3 H 0.506631 0.329405 0.359017 0.039 Uiso 1 1 calc R . . . .
C8 C 0.1360(4) 0.5605(5) 0.4177(3) 0.0491(11) Uani 1 1 d . . . . .
H8A H 0.169136 0.483626 0.464109 0.074 Uiso 1 1 calc GR . . . .
H8B H 0.051383 0.539285 0.392614 0.074 Uiso 1 1 calc GR . . . .
H8C H 0.137875 0.646848 0.461863 0.074 Uiso 1 1 calc GR . . . .
C12 C 0.4656(4) 0.4592(5) 0.1618(3) 0.0491(11) Uani 1 1 d . . . . .
H12A H 0.519307 0.519949 0.208439 0.074 Uiso 1 1 calc GR . . . .
H12B H 0.458324 0.496277 0.085145 0.074 Uiso 1 1 calc GR . . . .
H12C H 0.500294 0.364966 0.160578 0.074 Uiso 1 1 calc GR . . . .
C7 C 0.0454(4) 0.6661(5) 0.1837(4) 0.0601(12) Uani 1 1 d . . . . .
H7A H 0.039908 0.572040 0.151540 0.090 Uiso 1 1 calc GR . . . .
H7B H 0.029442 0.735286 0.124163 0.090 Uiso 1 1 calc GR . . . .
H7C H -0.015303 0.676381 0.240849 0.090 Uiso 1 1 calc GR . . . .
C11 C 0.2844(4) 0.2056(4) 0.1799(3) 0.0523(11) Uani 1 1 d . . . . .
H11A H 0.357570 0.178596 0.140934 0.078 Uiso 1 1 calc GR . . . .
H11B H 0.215486 0.146269 0.154468 0.078 Uiso 1 1 calc GR . . . .
H11C H 0.299881 0.194022 0.261063 0.078 Uiso 1 1 calc GR . . . .
C10 C 0.2387(5) 0.3817(6) 0.0276(3) 0.0682(14) Uani 1 1 d . . . . .
H10A H 0.229280 0.481743 0.012186 0.102 Uiso 1 1 calc GR . . . .
H10B H 0.166034 0.331738 -0.002326 0.102 Uiso 1 1 calc GR . . . .
H10C H 0.311316 0.346643 -0.008336 0.102 Uiso 1 1 calc GR . . . .
C6 C 0.1852(5) 0.8340(5) 0.2863(4) 0.0681(14) Uani 1 1 d . . . . .
H6A H 0.126360 0.845698 0.345020 0.102 Uiso 1 1 calc GR . . . .
H6B H 0.168747 0.903423 0.227133 0.102 Uiso 1 1 calc GR . . . .
H6C H 0.268483 0.846925 0.318852 0.102 Uiso 1 1 calc GR . . . .

loop_
_atom_site_aniso_label
_atom_site_aniso_U_11
_atom_site_aniso_U_22
_atom_site_aniso_U_33
_atom_site_aniso_U_23
_atom_site_aniso_U_13
_atom_site_aniso_U_12
N1 0.0275(17) 0.0417(19) 0.0277(14) 0.0045(11) 0.0037(11) 0.0044(12)
N2 0.0267(16) 0.0454(19) 0.0257(13) -0.0045(12) 0.0027(10) -0.0072(13)
C1 0.0247(18) 0.034(2) 0.0299(17) 0.0001(13) 0.0043(12) -0.0024(14)
C5 0.032(2) 0.033(2) 0.045(2) 0.0079(15) 0.0041(14) 0.0024(15)
C9 0.0299(19) 0.044(2) 0.0345(18) -0.0070(15) -0.0025(13) -0.0022(15)
C4 0.035(2) 0.034(2) 0.0325(18) -0.0013(14) 0.0024(14) 0.0049(15)
C2 0.0291(19) 0.031(2) 0.0284(16) 0.0005(13) 0.0032(12) 0.0012(14)
C3 0.035(2) 0.035(2) 0.0271(17) -0.0080(13) 0.0002(13) 0.0026(15)
C8 0.039(2) 0.073(3) 0.037(2) 0.0064(17) 0.0146(15) 0.0037(19)
C12 0.037(2) 0.073(3) 0.038(2) -0.0081(18) 0.0141(15) -0.008(2)
C7 0.044(3) 0.063(3) 0.072(3) 0.017(2) -0.0165(19) 0.004(2)
C11 0.056(3) 0.038(2) 0.064(3) -0.0045(18) 0.0093(18) 0.0008(18)
C10 0.077(3) 0.084(3) 0.042(2) -0.006(2) -0.022(2) -0.008(3)
C6 0.066(3) 0.039(3) 0.098(4) 0.002(2) -0.007(2) 0.000(2)

loop_
_atom_type_symbol
_atom_type_description
_atom_type_scat_dispersion_real
_atom_type_scat_dispersion_imag
_atom_type_scat_source
C C 0.0033 0.0016 'International Tables Vol C Tables 4.2.6.8 and 6.1.1.4'
H H 0.0000 0.0000 'International Tables Vol C Tables 4.2.6.8 and 6.1.1.4'
N N 0.0061 0.0033 'International Tables Vol C Tables 4.2.6.8 and 6.1.1.4'

loop_
_geom_angle_atom_site_label_1
_geom_angle_atom_site_label_2
_geom_angle_atom_site_label_3
_geom_angle
_geom_angle_site_symmetry_1
_geom_angle_site_symmetry_3
_geom_angle_publ_flag
C1 N1 C5 120.1(3) . . ?
C1 N1 C8 121.1(3) . . ?
C8 N1 C5 117.7(3) . . ?
C1 N2 C9 120.1(3) . . ?
C1 N2 C12 121.1(3) . . ?
C12 N2 C9 117.4(3) . . ?
N1 C1 N2 113.9(3) . . ?
C2 C1 N1 123.2(3) . . ?
C2 C1 N2 122.9(3) . . ?
N1 C5 H5 106.7 . . ?
N1 C5 C7 113.0(3) . . ?
N1 C5 C6 112.3(3) . . ?
C7 C5 H5 106.7 . . ?
C6 C5 H5 106.7 . . ?
C6 C5 C7 110.9(3) . . ?
N2 C9 H9 107.5 . . ?
N2 C9 C11 111.5(3) . . ?
N2 C9 C10 112.2(3) . . ?
C11 C9 H9 107.5 . . ?
C10 C9 H9 107.5 . . ?
C10 C9 C11 110.6(3) . . ?
C2 C4 H4 119.0 3_666 . ?
C3 C4 H4 119.0 . . ?
C3 C4 C2 122.0(3) . 3_666 ?
C1 C2 C4 122.0(3) . 3_666 ?
C1 C2 C3 123.4(3) . . ?
C3 C2 C4 114.6(3) . 3_666 ?
C4 C3 C2 123.4(3) . . ?
C4 C3 H3 118.3 . . ?
C2 C3 H3 118.3 . . ?
N1 C8 H8A 109.5 . . ?
N1 C8 H8B 109.5 . . ?
N1 C8 H8C 109.5 . . ?
H8A C8 H8B 109.5 . . ?
H8A C8 H8C 109.5 . . ?
H8B C8 H8C 109.5 . . ?
N2 C12 H12A 109.5 . . ?
N2 C12 H12B 109.5 . . ?
N2 C12 H12C 109.5 . . ?
H12A C12 H12B 109.5 . . ?
H12A C12 H12C 109.5 . . ?
H12B C12 H12C 109.5 . . ?
C5 C7 H7A 109.5 . . ?
C5 C7 H7B 109.5 . . ?
C5 C7 H7C 109.5 . . ?
H7A C7 H7B 109.5 . . ?
H7A C7 H7C 109.5 . . ?
H7B C7 H7C 109.5 . . ?
C9 C11 H11A 109.5 . . ?
C9 C11 H11B 109.5 . . ?
C9 C11 H11C 109.5 . . ?
H11A C11 H11B 109.5 . . ?
H11A C11 H11C 109.5 . . ?
H11B C11 H11C 109.5 . . ?
C9 C10 H10A 109.5 . . ?
C9 C10 H10B 109.5 . . ?
C9 C10 H10C 109.5 . . ?
H10A C10 H10B 109.5 . . ?
H10A C10 H10C 109.5 . . ?
H10B C10 H10C 109.5 . . ?
C5 C6 H6A 109.5 . . ?
C5 C6 H6B 109.5 . . ?
C5 C6 H6C 109.5 . . ?
H6A C6 H6B 109.5 . . ?
H6A C6 H6C 109.5 . . ?
H6B C6 H6C 109.5 . . ?

loop_
_geom_bond_atom_site_label_1
_geom_bond_atom_site_label_2
_geom_bond_distance
_geom_bond_site_symmetry_2
_geom_bond_publ_flag
N1 C1 1.386(4) . ?
N1 C5 1.477(4) . ?
N1 C8 1.450(4) . ?
N2 C1 1.396(4) . ?
N2 C9 1.467(4) . ?
N2 C12 1.440(4) . ?
C1 C2 1.383(4) . ?
C5 H5 0.9900 . ?
C5 C7 1.503(5) . ?
C5 C6 1.497(6) . ?
C9 H9 0.9900 . ?
C9 C11 1.515(6) . ?
C9 C10 1.509(5) . ?
C4 H4 0.9400 . ?
C4 C2 1.453(5) 3_666 ?
C4 C3 1.345(5) . ?
C2 C3 1.436(5) . ?
C3 H3 0.9400 . ?
C8 H8A 0.9700 . ?
C8 H8B 0.9700 . ?
C8 H8C 0.9700 . ?
C12 H12A 0.9700 . ?
C12 H12B 0.9700 . ?
C12 H12C 0.9700 . ?
C7 H7A 0.9700 . ?
C7 H7B 0.9700 . ?
C7 H7C 0.9700 . ?
C11 H11A 0.9700 . ?
C11 H11B 0.9700 . ?
C11 H11C 0.9700 . ?
C10 H10A 0.9700 . ?
C10 H10B 0.9700 . ?
C10 H10C 0.9700 . ?
C6 H6A 0.9700 . ?
C6 H6B 0.9700 . ?
C6 H6C 0.9700 . ?

loop_
_twin_individual_id
_twin_individual_mass_fraction_refined
1 0.723(8)
2 0.277(8)
